data_7114685
loop_
_publ_author_name
'Stradiotto, Mark'
'Fujdala, Kyle L.'
'Tilley, T. Don'

_publ_section_title
;
 Iridium(iii) complexes of the new tridentate bis(8-quinolyl)silyl
 (&#x2018;NSiN&#x2019;) ligand
;
_journal_issue 13
_journal_name_full 'Chemical Communications'
_journal_page_first 1200
_journal_paper_doi 10.1039/b102821a
_journal_year 2001
_chemical_formula_sum 'C81 H67 B Cl3 F20 Ir2 N4 O0.5 Si2'
_chemical_formula_weight 2042.13
_chemical_name_systematic
;
?
;
_space_group_IT_number 2
_symmetry_cell_setting triclinic
_symmetry_space_group_name_Hall '-P 1'
_symmetry_space_group_name_H-M 'P -1'
_atom_sites_solution_hydrogens geom
_atom_sites_solution_primary direct
_atom_sites_solution_secondary difmap
_audit_creation_method SHELXL
_cell_angle_alpha 96.8100(10)
_cell_angle_beta 90.7870(10)
_cell_angle_gamma 91.6310(10)
_cell_formula_units_Z 2
_cell_length_a 15.42110(10)
_cell_length_b 15.85440(10)
_cell_length_c 15.9441(2)
_cell_measurement_temperature 152(2)
_cell_volume 3868.56(6)
_computing_structure_refinement 'SHELXL-93 (Sheldrick, 1993)'
_computing_structure_solution 'SHELXS-86 (Sheldrick, 1990)'
_diffrn_ambient_temperature 152(2)
_diffrn_radiation_monochromator graphite
_diffrn_radiation_source 'fine-focus sealed tube'
_diffrn_radiation_type MoK\a
_diffrn_radiation_wavelength 0.71073
_diffrn_reflns_av_R_equivalents 0.0384
_diffrn_reflns_av_sigmaI/netI 0.0617
_diffrn_reflns_limit_h_max 16
_diffrn_reflns_limit_h_min -17
_diffrn_reflns_limit_k_max 18
_diffrn_reflns_limit_k_min -10
_diffrn_reflns_limit_l_max 17
_diffrn_reflns_limit_l_min -18
_diffrn_reflns_number 19594
_diffrn_reflns_theta_max 24.73
_diffrn_reflns_theta_min 1.71
_exptl_absorpt_coefficient_mu 3.668
_exptl_absorpt_correction_T_max 0.801
_exptl_absorpt_correction_T_min 0.472
_exptl_absorpt_correction_type SADABS
_exptl_crystal_colour yellow
_exptl_crystal_density_diffrn 1.753
_exptl_crystal_description prism
_exptl_crystal_F_000 2006
_exptl_crystal_size_max 0.20
_exptl_crystal_size_mid 0.14
_exptl_crystal_size_min 0.12
_refine_diff_density_max 1.619
_refine_diff_density_min -2.175
_refine_diff_density_rms 0.155
_refine_ls_extinction_method none
_refine_ls_goodness_of_fit_all 0.976
_refine_ls_goodness_of_fit_obs 1.081
_refine_ls_matrix_type full
_refine_ls_number_parameters 1018
_refine_ls_number_reflns 12278
_refine_ls_number_restraints 0
_refine_ls_restrained_S_all 1.102
_refine_ls_restrained_S_obs 1.081
_refine_ls_R_factor_all 0.0628
_refine_ls_R_factor_obs 0.0413
_refine_ls_shift/esd_max -0.005
_refine_ls_shift/esd_mean 0.000
_refine_ls_structure_factor_coef Fsqd
_refine_ls_weighting_details 'w=1/[\s^2^(Fo^2^)+(0.0660P)^2^+0.0000P] where P=(Fo^2^+2Fc^2^)/3'
_refine_ls_weighting_scheme calc
_refine_ls_wR_factor_all 0.1216
_refine_ls_wR_factor_obs 0.1011
_reflns_number_observed 9090
_reflns_number_total 12294
_reflns_observed_criterion >2sigma(I)
_cod_data_source_file b102821a.txt
_cod_data_source_block Compound_5
_cod_depositor_comments
;
The following automatic conversions were performed:

'_refine_ls_weighting_scheme' value 'calc
w=1/[\s^2^(Fo^2^)+(0.0660P)^2^+0.0000P] where P=(Fo^2^+2Fc^2^)/3' was
changed to 'calc'. New tag '_refine_ls_weighting_details' was
created. The value of the new tag was set to
'w=1/[\s^2^(Fo^2^)+(0.0660P)^2^+0.0000P] where P=(Fo^2^+2Fc^2^)/3'.

Automatic conversion script
Id: cif_fix_values 3143 2015-03-26 13:38:13Z robertas 
;
_cod_original_sg_symbol_H-M P-1
_cod_original_formula_sum 'C81 H67 B Cl3 F20 Ir2 N4 O0.50 Si2'
_cod_database_code 7114685

loop_
_symmetry_equiv_pos_as_xyz
'x, y, z'
'-x, -y, -z'

loop_
_atom_site_aniso_label
_atom_site_aniso_U_11
_atom_site_aniso_U_22
_atom_site_aniso_U_33
_atom_site_aniso_U_23
_atom_site_aniso_U_13
_atom_site_aniso_U_12
Ir1 0.0176(2) 0.01482(15) 0.0198(2) 0.00063(12) -0.00142(12) 0.00000(12)
Ir2 0.0178(2) 0.0174(2) 0.0192(2) 0.00231(12) -0.00140(12) -0.00139(12)
Cl1 0.0218(10) 0.0205(9) 0.0249(10) 0.0043(7) -0.0007(7) -0.0035(7)
Si1 0.0223(11) 0.0172(10) 0.0207(11) 0.0016(8) -0.0001(9) -0.0001(8)
Si2 0.0231(11) 0.0188(10) 0.0228(11) 0.0010(8) -0.0034(9) 0.0002(9)
F1 0.033(3) 0.070(3) 0.022(3) -0.002(2) 0.001(2) 0.019(2)
F2 0.035(3) 0.079(4) 0.038(3) -0.001(3) -0.001(2) 0.029(3)
F3 0.029(3) 0.050(3) 0.041(3) 0.002(2) -0.014(2) 0.010(2)
F4 0.036(3) 0.050(3) 0.021(2) 0.006(2) -0.011(2) 0.000(2)
F5 0.028(2) 0.039(3) 0.023(2) 0.005(2) -0.001(2) 0.002(2)
F11 0.030(3) 0.042(3) 0.038(3) 0.004(2) -0.007(2) -0.017(2)
F12 0.043(3) 0.031(3) 0.052(3) 0.007(2) 0.013(2) -0.012(2)
F13 0.054(3) 0.033(3) 0.037(3) 0.016(2) 0.010(2) 0.012(2)
F14 0.043(3) 0.057(3) 0.041(3) 0.020(3) -0.016(2) 0.000(3)
F15 0.022(2) 0.037(2) 0.039(3) 0.012(2) -0.010(2) -0.007(2)
F21 0.020(2) 0.036(3) 0.042(3) -0.003(2) -0.001(2) -0.001(2)
F22 0.025(3) 0.066(4) 0.071(4) -0.008(3) 0.011(3) 0.009(3)
F23 0.051(3) 0.052(3) 0.057(3) -0.014(3) 0.018(3) 0.020(3)
F24 0.058(3) 0.026(2) 0.043(3) -0.014(2) 0.004(2) 0.005(2)
F25 0.030(3) 0.024(2) 0.039(3) -0.005(2) 0.001(2) -0.005(2)
F31 0.042(3) 0.026(2) 0.028(2) -0.002(2) 0.010(2) -0.006(2)
F32 0.062(3) 0.030(2) 0.037(3) -0.013(2) 0.009(2) -0.006(2)
F33 0.070(4) 0.020(2) 0.053(3) 0.000(2) 0.002(3) -0.012(2)
F34 0.051(3) 0.030(2) 0.040(3) 0.013(2) 0.001(2) -0.011(2)
F35 0.040(3) 0.029(2) 0.023(2) 0.001(2) 0.002(2) -0.006(2)
N1 0.020(3) 0.017(3) 0.025(3) -0.002(3) -0.001(3) -0.008(3)
N11 0.015(3) 0.020(3) 0.026(4) 0.005(3) -0.001(3) 0.003(3)
N21 0.020(3) 0.021(3) 0.030(4) 0.005(3) 0.001(3) 0.002(3)
N31 0.023(3) 0.020(3) 0.017(3) 0.001(3) 0.003(3) -0.003(3)
C1 0.036(5) 0.023(4) 0.021(4) -0.001(3) 0.002(3) 0.005(3)
C2 0.021(4) 0.017(4) 0.036(5) 0.003(3) 0.001(3) -0.005(3)
C3 0.024(4) 0.025(4) 0.044(5) 0.003(4) 0.002(4) 0.005(3)
C4A 0.024(4) 0.017(4) 0.035(5) 0.002(3) -0.008(4) -0.006(3)
C4 0.021(4) 0.018(4) 0.047(5) 0.009(4) -0.006(4) 0.003(3)
C5 0.032(5) 0.026(4) 0.040(5) 0.003(4) -0.014(4) 0.001(4)
C6 0.049(6) 0.033(5) 0.029(5) 0.009(4) -0.018(4) -0.001(4)
C7 0.037(5) 0.031(4) 0.023(4) 0.001(3) -0.009(4) -0.002(4)
C8 0.027(4) 0.018(4) 0.025(4) 0.002(3) -0.004(3) -0.003(3)
C8A 0.024(4) 0.016(4) 0.025(4) 0.001(3) -0.010(3) -0.003(3)
C11 0.036(5) 0.019(4) 0.035(5) 0.002(3) -0.005(4) -0.005(3)
C12 0.024(4) 0.025(4) 0.025(4) 0.007(3) -0.002(3) 0.000(3)
C13 0.030(5) 0.023(4) 0.028(4) -0.005(3) -0.010(4) 0.002(3)
C14A 0.019(4) 0.019(4) 0.038(5) 0.001(3) -0.005(3) 0.001(3)
C14 0.029(4) 0.019(4) 0.033(5) -0.005(3) -0.012(4) 0.001(3)
C15 0.032(5) 0.025(4) 0.047(6) -0.003(4) -0.002(4) -0.009(4)
C16 0.049(6) 0.038(5) 0.045(6) 0.016(4) 0.005(4) -0.016(4)
C17 0.034(5) 0.031(4) 0.029(5) 0.007(4) 0.004(4) -0.008(4)
C18A 0.012(4) 0.015(3) 0.027(4) 0.003(3) -0.004(3) 0.003(3)
C18 0.019(4) 0.018(4) 0.035(5) 0.000(3) 0.002(3) 0.001(3)
C22 0.021(4) 0.021(4) 0.034(5) 0.008(3) -0.002(3) -0.001(3)
C23 0.033(5) 0.027(4) 0.023(4) -0.005(3) 0.002(3) 0.009(4)
C24 0.024(4) 0.036(5) 0.024(4) 0.000(4) 0.002(3) 0.003(4)
C24A 0.018(4) 0.029(4) 0.025(4) 0.005(3) -0.001(3) 0.005(3)
C25 0.021(4) 0.048(5) 0.027(4) 0.019(4) -0.001(3) 0.004(4)
C26 0.021(4) 0.032(4) 0.042(5) 0.009(4) -0.005(4) -0.011(4)
C27 0.019(4) 0.029(4) 0.028(4) 0.016(3) -0.001(3) -0.004(3)
C28 0.013(4) 0.023(4) 0.035(5) 0.000(3) -0.006(3) 0.005(3)
C28A 0.014(4) 0.026(4) 0.026(4) 0.008(3) -0.001(3) -0.002(3)
C32 0.026(4) 0.029(4) 0.027(4) 0.005(3) -0.003(3) -0.006(4)
C33 0.023(4) 0.041(5) 0.029(4) 0.010(4) 0.000(3) -0.005(4)
C34A 0.026(4) 0.035(4) 0.027(4) 0.005(4) 0.000(3) 0.006(4)
C34 0.025(5) 0.046(5) 0.038(5) 0.016(4) 0.000(4) 0.005(4)
C35 0.032(5) 0.038(5) 0.054(6) 0.005(4) -0.004(4) 0.016(4)
C36 0.037(5) 0.029(5) 0.063(6) -0.005(4) -0.011(5) 0.007(4)
C37 0.038(5) 0.024(4) 0.039(5) -0.002(4) -0.004(4) 0.003(4)
C38 0.021(4) 0.025(4) 0.024(4) 0.005(3) 0.000(3) 0.002(3)
C38A 0.030(4) 0.018(4) 0.020(4) 0.004(3) 0.001(3) 0.000(3)
C40 0.025(4) 0.009(3) 0.028(4) 0.006(3) -0.007(3) -0.001(3)
C41 0.018(4) 0.026(4) 0.025(4) 0.002(3) 0.001(3) 0.001(3)
C42 0.026(4) 0.020(4) 0.032(4) 0.001(3) -0.003(3) 0.001(3)
C43 0.022(4) 0.028(4) 0.045(5) -0.001(4) -0.011(4) 0.001(3)
C44 0.025(5) 0.032(5) 0.048(5) -0.002(4) -0.006(4) 0.006(4)
C45 0.034(5) 0.025(4) 0.040(5) 0.005(4) -0.002(4) 0.011(4)
C46 0.035(5) 0.022(4) 0.035(5) -0.002(4) 0.003(4) 0.004(4)
C47 0.027(4) 0.019(4) 0.027(4) 0.000(3) -0.004(3) 0.004(3)
C50 0.024(4) 0.023(4) 0.026(4) 0.007(3) -0.002(3) -0.003(3)
C51 0.026(4) 0.021(4) 0.031(5) 0.005(3) -0.003(3) -0.007(3)
C52 0.020(4) 0.034(4) 0.030(4) 0.007(4) 0.000(3) 0.001(3)
C53 0.027(5) 0.060(6) 0.066(7) 0.021(5) 0.001(5) 0.014(5)
C56 0.052(6) 0.045(5) 0.041(5) 0.008(4) -0.027(5) 0.004(5)
C57 0.037(5) 0.024(4) 0.024(4) -0.005(3) -0.004(4) 0.000(4)
C100 0.020(4) 0.017(3) 0.021(4) 0.000(3) -0.005(3) 0.000(3)
C101 0.039(5) 0.034(4) 0.016(4) -0.001(3) -0.006(4) 0.006(4)
C102 0.020(4) 0.041(5) 0.034(5) 0.004(4) 0.000(4) 0.016(4)
C103 0.023(4) 0.034(4) 0.031(5) 0.000(4) -0.007(4) 0.002(4)
C104 0.037(5) 0.022(4) 0.024(4) 0.004(3) -0.010(4) -0.009(4)
C105 0.023(4) 0.017(4) 0.033(5) 0.000(3) 0.005(3) 0.000(3)
C110 0.018(4) 0.016(3) 0.019(4) -0.005(3) 0.003(3) 0.001(3)
C111 0.024(4) 0.018(4) 0.026(4) -0.003(3) -0.002(3) 0.000(3)
C112 0.026(4) 0.019(4) 0.041(5) 0.000(4) 0.011(4) -0.001(3)
C113 0.038(5) 0.020(4) 0.026(4) 0.003(3) 0.011(4) 0.006(4)
C114 0.030(5) 0.029(4) 0.021(4) 0.002(3) -0.003(3) 0.011(4)
C115 0.020(4) 0.021(4) 0.029(4) 0.004(3) -0.001(3) -0.006(3)
C120 0.024(4) 0.019(4) 0.024(4) 0.004(3) -0.001(3) 0.001(3)
C121 0.026(4) 0.030(4) 0.022(4) 0.002(3) -0.005(3) 0.001(3)
C122 0.016(4) 0.045(5) 0.049(5) 0.006(4) 0.008(4) 0.009(4)
C123 0.039(5) 0.035(5) 0.029(5) -0.003(4) 0.012(4) 0.010(4)
C124 0.044(5) 0.023(4) 0.028(5) 0.001(3) 0.006(4) 0.005(4)
C125 0.020(4) 0.028(4) 0.030(4) 0.008(3) 0.001(3) 0.007(3)
C130 0.019(4) 0.022(4) 0.019(4) -0.001(3) -0.001(3) 0.005(3)
C131 0.021(4) 0.023(4) 0.027(4) 0.003(3) -0.001(3) 0.000(3)
C132 0.035(5) 0.021(4) 0.033(5) -0.008(4) 0.000(4) 0.000(4)
C133 0.028(5) 0.014(4) 0.043(5) 0.006(4) -0.004(4) -0.005(3)
C134 0.026(4) 0.023(4) 0.029(4) 0.006(3) -0.003(3) -0.001(3)
C135 0.022(4) 0.025(4) 0.025(4) -0.001(3) -0.005(3) -0.001(3)
Cl2 0.083(4) 0.135(6) 0.108(5) 0.041(4) 0.027(4) 0.036(4)
Cl4 0.201(12) 0.106(7) 0.080(6) -0.004(5) -0.040(7) 0.072(7)
Cl5 0.188(14) 0.271(18) 0.197(14) -0.030(13) -0.017(11) 0.163(13)

loop_
_atom_site_label
_atom_site_type_symbol
_atom_site_fract_x
_atom_site_fract_y
_atom_site_fract_z
_atom_site_U_iso_or_equiv
_atom_site_thermal_displace_type
_atom_site_occupancy
_atom_site_calc_flag
_atom_site_refinement_flags
Ir1 Ir 0.67421(2) 0.78757(2) 0.09288(2) 0.01754(9) Uani 1 d .
Ir2 Ir 0.52632(2) 0.60029(2) 0.22279(2) 0.01818(9) Uani 1 d .
Cl1 Cl 0.60105(11) 0.75365(11) 0.23410(11) 0.0224(4) Uani 1 d .
Si1 Si 0.72637(13) 0.82764(12) -0.02871(12) 0.0201(4) Uani 1 d .
Si2 Si 0.47133(13) 0.46625(12) 0.22423(13) 0.0217(5) Uani 1 d .
F1 F 0.7975(3) 0.8105(3) 0.6971(3) 0.0421(12) Uani 1 d .
F2 F 0.6505(3) 0.8521(3) 0.6264(3) 0.0508(14) Uani 1 d .
F3 F 0.6374(3) 0.8549(3) 0.4561(3) 0.0402(12) Uani 1 d .
F4 F 0.7742(3) 0.8051(3) 0.3584(3) 0.0358(11) Uani 1 d .
F5 F 0.9185(3) 0.7574(3) 0.4247(2) 0.0301(10) Uani 1 d .
F11 F 0.8124(3) 0.6361(3) 0.6456(3) 0.0371(11) Uani 1 d .
F12 F 0.8047(3) 0.5407(3) 0.7707(3) 0.0422(12) Uani 1 d .
F13 F 0.9320(3) 0.5491(3) 0.8896(3) 0.0403(12) Uani 1 d .
F14 F 1.0723(3) 0.6579(3) 0.8798(3) 0.0460(13) Uani 1 d .
F15 F 1.0815(3) 0.7542(3) 0.7553(3) 0.0324(11) Uani 1 d .
F21 F 1.1560(3) 0.7868(3) 0.5997(3) 0.0334(11) Uani 1 d .
F22 F 1.2567(3) 0.6940(3) 0.4974(3) 0.0549(15) Uani 1 d .
F23 F 1.1910(3) 0.5590(3) 0.3908(3) 0.0544(14) Uani 1 d .
F24 F 1.0177(3) 0.5189(3) 0.3937(3) 0.0439(13) Uani 1 d .
F25 F 0.9149(3) 0.6083(2) 0.4997(3) 0.0321(10) Uani 1 d .
F31 F 0.9472(3) 0.8674(3) 0.7883(3) 0.0325(11) Uani 1 d .
F32 F 0.9977(3) 1.0285(3) 0.8241(3) 0.0442(13) Uani 1 d .
F33 F 1.0763(3) 1.1132(3) 0.7060(3) 0.0483(13) Uani 1 d .
F34 F 1.1002(3) 1.0321(3) 0.5481(3) 0.0398(12) Uani 1 d .
F35 F 1.0427(3) 0.8739(3) 0.5076(3) 0.0309(10) Uani 1 d .
N1 N 0.5616(4) 0.8489(3) 0.0558(4) 0.0210(13) Uani 1 d .
N11 N 0.7219(4) 0.9135(3) 0.1493(4) 0.0200(13) Uani 1 d .
N21 N 0.4870(4) 0.6179(4) 0.3552(4) 0.0233(14) Uani 1 d .
N31 N 0.6388(4) 0.5470(3) 0.2705(3) 0.0205(13) Uani 1 d .
C1 C 0.7958(5) 0.7693(4) -0.1093(4) 0.027(2) Uani 1 d .
H1A H 0.7677(5) 0.7144(4) -0.1299(4) 0.041 Uiso 1 calc R
H1B H 0.8524(5) 0.7601(4) -0.0839(4) 0.041 Uiso 1 calc R
H1C H 0.8037(5) 0.8029(4) -0.1567(4) 0.041 Uiso 1 calc R
C2 C 0.4981(5) 0.8680(4) 0.1091(5) 0.025(2) Uani 1 d .
H2 H 0.5067(5) 0.8599(4) 0.1667(5) 0.030 Uiso 1 calc R
C3 C 0.4184(5) 0.8998(4) 0.0846(5) 0.031(2) Uani 1 d .
H3 H 0.3750(5) 0.9126(4) 0.1255(5) 0.037 Uiso 1 calc R
C4A C 0.4709(5) 0.8963(4) -0.0557(5) 0.026(2) Uani 1 d .
C4 C 0.4034(5) 0.9121(4) 0.0036(5) 0.028(2) Uani 1 d .
H4 H 0.3488(5) 0.9309(4) -0.0136(5) 0.034 Uiso 1 calc R
C5 C 0.4615(5) 0.9094(5) -0.1403(5) 0.033(2) Uani 1 d .
H5 H 0.4081(5) 0.9283(5) -0.1605(5) 0.039 Uiso 1 calc R
C6 C 0.5294(6) 0.8951(5) -0.1944(5) 0.036(2) Uani 1 d .
H6 H 0.5223(6) 0.9029(5) -0.2522(5) 0.044 Uiso 1 calc R
C7 C 0.6096(5) 0.8690(5) -0.1645(5) 0.031(2) Uani 1 d .
H7 H 0.6565(5) 0.8611(5) -0.2024(5) 0.037 Uiso 1 calc R
C8 C 0.6213(5) 0.8545(4) -0.0816(5) 0.024(2) Uani 1 d .
C8A C 0.5514(5) 0.8664(4) -0.0281(4) 0.022(2) Uani 1 d .
C11 C 0.3982(5) 0.3964(4) 0.1486(5) 0.030(2) Uani 1 d .
H11A H 0.3432(5) 0.4245(4) 0.1418(5) 0.046 Uiso 1 calc R
H11B H 0.3870(5) 0.3421(4) 0.1707(5) 0.046 Uiso 1 calc R
H11C H 0.4262(5) 0.3860(4) 0.0936(5) 0.046 Uiso 1 calc R
C12 C 0.7102(5) 0.9416(4) 0.2294(5) 0.024(2) Uani 1 d .
H12 H 0.6788(5) 0.9062(4) 0.2632(5) 0.029 Uiso 1 calc R
C13 C 0.7418(5) 1.0209(4) 0.2672(5) 0.028(2) Uani 1 d .
H13 H 0.7321(5) 1.0382(4) 0.3253(5) 0.034 Uiso 1 calc R
C14A C 0.7998(5) 1.0462(4) 0.1334(5) 0.026(2) Uani 1 d .
C14 C 0.7865(5) 1.0731(5) 0.2200(5) 0.028(2) Uani 1 d .
H14 H 0.8086(5) 1.1270(5) 0.2450(5) 0.033 Uiso 1 calc R
C15 C 0.8461(5) 1.0973(5) 0.0799(5) 0.035(2) Uani 1 d .
H15 H 0.8675(5) 1.1525(5) 0.1014(5) 0.043 Uiso 1 calc R
C16 C 0.8594(6) 1.0662(5) -0.0024(6) 0.043(2) Uani 1 d .
H16 H 0.8916(6) 1.0993(5) -0.0377(6) 0.052 Uiso 1 calc R
C17 C 0.8257(5) 0.9856(5) -0.0350(5) 0.031(2) Uani 1 d .
H17 H 0.8358(5) 0.9658(5) -0.0926(5) 0.037 Uiso 1 calc R
C18A C 0.7657(4) 0.9649(4) 0.0980(4) 0.018(2) Uani 1 d .
C18 C 0.7789(5) 0.9341(4) 0.0121(5) 0.024(2) Uani 1 d .
C22 C 0.5043(5) 0.6886(4) 0.4055(5) 0.025(2) Uani 1 d .
H22 H 0.5351(5) 0.7333(4) 0.3830(5) 0.030 Uiso 1 calc R
C23 C 0.4802(5) 0.7016(5) 0.4897(5) 0.028(2) Uani 1 d .
H23 H 0.4944(5) 0.7540(5) 0.5231(5) 0.034 Uiso 1 calc R
C24 C 0.4364(5) 0.6392(5) 0.5238(5) 0.028(2) Uani 1 d .
H24 H 0.4196(5) 0.6470(5) 0.5812(5) 0.034 Uiso 1 calc R
C24A C 0.4161(5) 0.5623(5) 0.4725(5) 0.024(2) Uani 1 d .
C25 C 0.3688(5) 0.4953(5) 0.5027(5) 0.031(2) Uani 1 d .
H25 H 0.3500(5) 0.5010(5) 0.5595(5) 0.037 Uiso 1 calc R
C26 C 0.3497(5) 0.4221(5) 0.4510(5) 0.032(2) Uani 1 d .
H26 H 0.3168(5) 0.3777(5) 0.4716(5) 0.038 Uiso 1 calc R
C27 C 0.3786(5) 0.4122(5) 0.3671(5) 0.024(2) Uani 1 d .
H27 H 0.3655(5) 0.3605(5) 0.3322(5) 0.029 Uiso 1 calc R
C28 C 0.4244(4) 0.4743(4) 0.3349(5) 0.024(2) Uani 1 d .
C28A C 0.4432(4) 0.5523(4) 0.3875(4) 0.022(2) Uani 1 d .
C32 C 0.7045(5) 0.5957(5) 0.3054(5) 0.027(2) Uani 1 d .
H32 H 0.6982(5) 0.6556(5) 0.3122(5) 0.033 Uiso 1 calc R
C33 C 0.7823(5) 0.5636(5) 0.3325(5) 0.031(2) Uani 1 d .
H33 H 0.8264(5) 0.6014(5) 0.3585(5) 0.037 Uiso 1 calc R
C34A C 0.7270(5) 0.4241(5) 0.2863(5) 0.029(2) Uani 1 d .
C34 C 0.7949(5) 0.4786(5) 0.3219(5) 0.035(2) Uani 1 d .
H34 H 0.8484(5) 0.4564(5) 0.3381(5) 0.043 Uiso 1 calc R
C35 C 0.7320(6) 0.3344(5) 0.2729(6) 0.041(2) Uani 1 d .
H35 H 0.7846(6) 0.3085(5) 0.2857(6) 0.049 Uiso 1 calc R
C36 C 0.6633(6) 0.2850(5) 0.2420(6) 0.044(2) Uani 1 d .
H36 H 0.6689(6) 0.2251(5) 0.2327(6) 0.053 Uiso 1 calc R
C37 C 0.5837(5) 0.3204(5) 0.2235(5) 0.034(2) Uani 1 d .
H37 H 0.5357(5) 0.2841(5) 0.2039(5) 0.041 Uiso 1 calc R
C38 C 0.5745(5) 0.4079(4) 0.2334(5) 0.023(2) Uani 1 d .
C38A C 0.6475(5) 0.4580(4) 0.2628(4) 0.023(2) Uani 1 d .
C40 C 0.7484(5) 0.6761(4) 0.1112(5) 0.021(2) Uani 1 d .
H40 H 0.7228(5) 0.6451(4) 0.1565(5) 0.025 Uiso 1 calc R
C41 C 0.7955(4) 0.7502(4) 0.1462(5) 0.023(2) Uani 1 d .
H41 H 0.7949(4) 0.7571(4) 0.2094(5) 0.028 Uiso 1 calc R
C42 C 0.8814(5) 0.7792(4) 0.1134(5) 0.026(2) Uani 1 d .
H42A H 0.8877(5) 0.8416(4) 0.1271(5) 0.031 Uiso 1 calc R
H42B H 0.8807(5) 0.7662(4) 0.0511(5) 0.031 Uiso 1 calc R
C43 C 0.9600(5) 0.7385(5) 0.1490(5) 0.032(2) Uani 1 d .
H43A H 0.9556(5) 0.7442(5) 0.2113(5) 0.038 Uiso 1 calc R
H43B H 1.0127(5) 0.7711(5) 0.1355(5) 0.038 Uiso 1 calc R
C44 C 0.9726(5) 0.6433(5) 0.1169(6) 0.036(2) Uani 1 d .
H44A H 0.9724(5) 0.6366(5) 0.0544(6) 0.043 Uiso 1 calc R
H44B H 1.0304(5) 0.6270(5) 0.1363(6) 0.043 Uiso 1 calc R
C45 C 0.9036(5) 0.5815(5) 0.1461(5) 0.033(2) Uani 1 d .
H45A H 0.9336(5) 0.5326(5) 0.1653(5) 0.039 Uiso 1 calc R
H45B H 0.8740(5) 0.6107(5) 0.1955(5) 0.039 Uiso 1 calc R
C46 C 0.8348(5) 0.5473(5) 0.0800(5) 0.031(2) Uani 1 d .
H46A H 0.7934(5) 0.5099(5) 0.1063(5) 0.037 Uiso 1 calc R
H46B H 0.8635(5) 0.5118(5) 0.0338(5) 0.037 Uiso 1 calc R
C47 C 0.7832(5) 0.6151(4) 0.0412(5) 0.024(2) Uani 1 d .
H47A H 0.8214(5) 0.6461(4) 0.0050(5) 0.029 Uiso 1 calc R
H47B H 0.7347(5) 0.5877(4) 0.0057(5) 0.029 Uiso 1 calc R
C50 C 0.4479(5) 0.6470(4) 0.1246(5) 0.024(2) Uani 1 d .
H50 H 0.4747(5) 0.6993(4) 0.1052(5) 0.029 Uiso 1 calc R
C51 C 0.4072(5) 0.6650(5) 0.2030(5) 0.026(2) Uani 1 d .
H51A H 0.4127(5) 0.7268(5) 0.2245(5) 0.031 Uiso 1 calc R
C52 C 0.3208(5) 0.6270(5) 0.2247(5) 0.028(2) Uani 1 d .
H52A H 0.3193(5) 0.6242(5) 0.2864(5) 0.033 Uiso 1 calc R
H52B H 0.3148(5) 0.5682(5) 0.1960(5) 0.033 Uiso 1 calc R
C53 C 0.2437(6) 0.6780(6) 0.1989(6) 0.050(3) Uani 1 d .
C54 C 0.2261(10) 0.6537(10) 0.0921(10) 0.029(4) Uiso 0.50 d P
H54A H 0.2286(10) 0.5912(10) 0.0782(10) 0.035 Uiso 0.50 calc PR
H54B H 0.1665(10) 0.6700(10) 0.0785(10) 0.035 Uiso 0.50 calc PR
C55 C 0.2882(11) 0.6949(11) 0.0356(10) 0.034(4) Uiso 0.50 d P
H55A H 0.2545(11) 0.7193(11) -0.0085(10) 0.041 Uiso 0.50 calc PR
H55B H 0.3205(11) 0.7422(11) 0.0696(10) 0.041 Uiso 0.50 calc PR
C54A C 0.2455(12) 0.7158(12) 0.1237(11) 0.047(5) Uiso 0.50 d P
H54C H 0.2970(12) 0.7547(12) 0.1247(11) 0.056 Uiso 0.50 calc PR
H54D H 0.1932(12) 0.7500(12) 0.1199(11) 0.056 Uiso 0.50 calc PR
C55A C 0.2488(12) 0.6472(12) 0.0427(12) 0.043(5) Uiso 0.50 d P
H55C H 0.2061(12) 0.6622(12) 0.0004(12) 0.052 Uiso 0.50 calc PR
H55D H 0.2304(12) 0.5912(12) 0.0592(12) 0.052 Uiso 0.50 calc PR
C56 C 0.3483(6) 0.6376(6) -0.0041(6) 0.046(2) Uani 1 d .
C57 C 0.4074(5) 0.5890(5) 0.0521(5) 0.029(2) Uani 1 d .
H57A H 0.3726(5) 0.5435(5) 0.0745(5) 0.035 Uiso 1 calc R
H57B H 0.4538(5) 0.5618(5) 0.0172(5) 0.035 Uiso 1 calc R
C100 C 0.8665(4) 0.7792(4) 0.5666(4) 0.019(2) Uani 1 d .
C101 C 0.7953(5) 0.8058(5) 0.6117(5) 0.030(2) Uani 1 d .
C102 C 0.7177(5) 0.8293(5) 0.5770(5) 0.031(2) Uani 1 d .
C103 C 0.7114(5) 0.8298(5) 0.4916(5) 0.030(2) Uani 1 d .
C104 C 0.7801(5) 0.8050(4) 0.4430(5) 0.028(2) Uani 1 d .
C105 C 0.8549(5) 0.7801(4) 0.4797(5) 0.025(2) Uani 1 d .
C110 C 0.9455(4) 0.7020(4) 0.6939(4) 0.018(2) Uani 1 d .
C111 C 0.8790(5) 0.6438(4) 0.7020(5) 0.023(2) Uani 1 d .
C112 C 0.8741(5) 0.5938(4) 0.7654(5) 0.029(2) Uani 1 d .
C113 C 0.9384(5) 0.5968(4) 0.8257(5) 0.027(2) Uani 1 d .
C114 C 1.0080(5) 0.6520(5) 0.8206(4) 0.027(2) Uani 1 d .
C115 C 1.0104(5) 0.7010(4) 0.7563(5) 0.023(2) Uani 1 d .
C120 C 1.0270(5) 0.7054(4) 0.5543(4) 0.022(2) Uani 1 d .
C121 C 1.1164(5) 0.7207(5) 0.5503(5) 0.026(2) Uani 1 d .
C122 C 1.1713(5) 0.6725(5) 0.4976(5) 0.036(2) Uani 1 d .
C123 C 1.1384(6) 0.6050(5) 0.4445(5) 0.034(2) Uani 1 d .
C124 C 1.0517(5) 0.5844(5) 0.4462(5) 0.031(2) Uani 1 d .
C125 C 1.0000(5) 0.6334(5) 0.5012(5) 0.025(2) Uani 1 d .
C130 C 0.9938(4) 0.8591(4) 0.6453(4) 0.020(2) Uani 1 d .
C131 C 0.9842(5) 0.9046(4) 0.7245(5) 0.024(2) Uani 1 d .
C132 C 1.0099(5) 0.9891(5) 0.7454(5) 0.031(2) Uani 1 d .
C133 C 1.0479(5) 1.0327(4) 0.6863(5) 0.028(2) Uani 1 d .
C134 C 1.0596(5) 0.9915(5) 0.6070(5) 0.026(2) Uani 1 d .
C135 C 1.0319(5) 0.9078(5) 0.5884(5) 0.025(2) Uani 1 d .
B1 B 0.9581(5) 0.7607(5) 0.6166(5) 0.018(2) Uiso 1 d .
Cl2 Cl 0.7793(4) 1.0380(5) 0.7260(4) 0.106(3) Uani 0.576(5) d P
Cl3 Cl 0.7356(12) 1.0726(12) 0.5583(12) 0.147(6) Uiso 0.288(3) d P
Cl3A Cl 0.8669(14) 1.1521(14) 0.6731(13) 0.176(8) Uiso 0.288(3) d P
C999 C 0.8156(16) 1.0657(15) 0.6423(15) 0.094(7) Uiso 0.576(5) d P
Cl4 Cl 0.4720(8) 0.9154(6) 0.3468(6) 0.130(5) Uani 0.424(5) d P
Cl5 Cl 0.5524(10) 1.0542(11) 0.4185(9) 0.220(8) Uani 0.424(5) d P
C998 C 0.4291(32) 0.9526(32) 0.4168(33) 0.163(18) Uiso 0.424(5) d P
C990 C 0.6341(16) 1.0880(15) 0.4877(15) 0.072(7) Uiso 0.50 d P
C991 C 0.7607(19) 1.1413(19) 0.5996(19) 0.098(9) Uiso 0.50 d P

loop_
_atom_type_symbol
_atom_type_description
_atom_type_scat_dispersion_real
_atom_type_scat_dispersion_imag
_atom_type_scat_source
C C 0.0033 0.0016 'International Tables Vol C Tables 4.2.6.8 and 6.1.1.4'
H H 0.0000 0.0000 'International Tables Vol C Tables 4.2.6.8 and 6.1.1.4'
B B 0.0013 0.0007 'International Tables Vol C Tables 4.2.6.8 and 6.1.1.4'
N N 0.0061 0.0033 'International Tables Vol C Tables 4.2.6.8 and 6.1.1.4'
F F 0.0171 0.0103 'International Tables Vol C Tables 4.2.6.8 and 6.1.1.4'
Si Si 0.0817 0.0704 'International Tables Vol C Tables 4.2.6.8 and 6.1.1.4'
Cl Cl 0.1484 0.1585 'International Tables Vol C Tables 4.2.6.8 and 6.1.1.4'
Ir Ir -1.4442 7.9887 'International Tables Vol C Tables 4.2.6.8 and 6.1.1.4'
O O 0.0106 0.0060 'International Tables Vol C Tables 4.2.6.8 and 6.1.1.4'

loop_
_geom_angle_atom_site_label_1
_geom_angle_atom_site_label_2
_geom_angle_atom_site_label_3
_geom_angle
_geom_angle_site_symmetry_3
N1 Ir1 C41 168.0(2) .
N1 Ir1 C40 153.4(2) .
C41 Ir1 C40 38.0(3) .
N1 Ir1 N11 86.6(2) .
C41 Ir1 N11 81.6(2) .
C40 Ir1 N11 119.5(2) .
N1 Ir1 Si1 82.8(2) .
C41 Ir1 Si1 98.2(2) .
C40 Ir1 Si1 103.5(2) .
N11 Ir1 Si1 84.7(2) .
N1 Ir1 Cl1 91.5(2) .
C41 Ir1 Cl1 87.0(2) .
C40 Ir1 Cl1 82.6(2) .
N11 Ir1 Cl1 92.9(2) .
Si1 Ir1 Cl1 173.85(6) .
N31 Ir2 C51 167.4(2) .
N31 Ir2 C50 154.1(2) .
C51 Ir2 C50 37.9(3) .
N31 Ir2 N21 84.7(2) .
C51 Ir2 N21 83.1(2) .
C50 Ir2 N21 120.9(2) .
N31 Ir2 Si2 82.5(2) .
C51 Ir2 Si2 99.4(2) .
C50 Ir2 Si2 102.3(2) .
N21 Ir2 Si2 84.3(2) .
N31 Ir2 Cl1 92.3(2) .
C51 Ir2 Cl1 85.1(2) .
C50 Ir2 Cl1 83.6(2) .
N21 Ir2 Cl1 92.5(2) .
Si2 Ir2 Cl1 174.12(6) .
Ir1 Cl1 Ir2 113.44(6) .
C1 Si1 C18 110.4(3) .
C1 Si1 C8 108.9(3) .
C18 Si1 C8 104.8(3) .
C1 Si1 Ir1 129.8(2) .
C18 Si1 Ir1 100.3(2) .
C8 Si1 Ir1 100.1(2) .
C38 Si2 C11 106.7(3) .
C38 Si2 C28 104.3(3) .
C11 Si2 C28 109.7(3) .
C38 Si2 Ir2 99.9(2) .
C11 Si2 Ir2 132.4(2) .
C28 Si2 Ir2 100.7(2) .
C2 N1 C8A 118.4(6) .
C2 N1 Ir1 121.5(5) .
C8A N1 Ir1 120.0(5) .
C12 N11 C18A 119.5(6) .
C12 N11 Ir1 122.3(5) .
C18A N11 Ir1 118.2(4) .
C22 N21 C28A 118.6(6) .
C22 N21 Ir2 122.5(5) .
C28A N21 Ir2 118.8(5) .
C32 N31 C38A 118.0(6) .
C32 N31 Ir2 121.5(5) .
C38A N31 Ir2 120.5(5) .
N1 C2 C3 123.1(7) .
C4 C3 C2 120.4(7) .
C5 C4A C8A 118.4(7) .
C5 C4A C4 122.4(7) .
C8A C4A C4 119.2(7) .
C3 C4 C4A 118.8(7) .
C6 C5 C4A 120.1(7) .
C5 C6 C7 120.4(7) .
C8 C7 C6 121.4(8) .
C7 C8 C8A 117.8(7) .
C7 C8 Si1 127.0(6) .
C8A C8 Si1 115.0(5) .
C8 C8A N1 118.3(6) .
C8 C8A C4A 122.0(7) .
N1 C8A C4A 119.8(7) .
N11 C12 C13 123.3(7) .
C14 C13 C12 119.6(7) .
C14 C14A C18A 118.9(7) .
C14 C14A C15 122.5(7) .
C18A C14A C15 118.6(7) .
C13 C14 C14A 119.2(7) .
C16 C15 C14A 119.6(7) .
C15 C16 C17 120.3(8) .
C18 C17 C16 123.2(8) .
N11 C18A C18 119.2(6) .
N11 C18A C14A 119.6(6) .
C18 C18A C14A 121.1(6) .
C17 C18 C18A 117.1(7) .
C17 C18 Si1 125.6(6) .
C18A C18 Si1 117.2(5) .
N21 C22 C23 123.8(7) .
C24 C23 C22 119.5(7) .
C23 C24 C24A 118.9(7) .
C25 C24A C24 122.2(7) .
C25 C24A C28A 118.7(7) .
C24 C24A C28A 119.1(7) .
C26 C25 C24A 120.5(7) .
C25 C26 C27 120.3(7) .
C28 C27 C26 121.7(7) .
C27 C28 C28A 118.9(7) .
C27 C28 Si2 125.4(6) .
C28A C28 Si2 115.7(5) .
N21 C28A C24A 120.0(6) .
N21 C28A C28 120.0(6) .
C24A C28A C28 119.9(7) .
N31 C32 C33 123.6(7) .
C34 C33 C32 120.2(8) .
C34 C34A C38A 120.1(7) .
C34 C34A C35 123.7(7) .
C38A C34A C35 116.1(7) .
C33 C34 C34A 118.5(7) .
C36 C35 C34A 121.2(8) .
C35 C36 C37 121.3(8) .
C38 C37 C36 120.7(8) .
C37 C38 C38A 116.9(7) .
C37 C38 Si2 126.8(6) .
C38A C38 Si2 115.8(5) .
C38 C38A N31 116.9(6) .
C38 C38A C34A 123.6(7) .
N31 C38A C34A 119.5(7) .
C41 C40 C47 122.4(6) .
C41 C40 Ir1 70.7(4) .
C47 C40 Ir1 124.8(5) .
C40 C41 C42 124.0(6) .
C40 C41 Ir1 71.3(4) .
C42 C41 Ir1 120.7(5) .
C41 C42 C43 114.4(6) .
C42 C43 C44 116.1(6) .
C45 C44 C43 115.0(7) .
C46 C45 C44 115.8(7) .
C45 C46 C47 115.4(6) .
C40 C47 C46 108.9(6) .
C51 C50 C57 122.9(7) .
C51 C50 Ir2 70.7(4) .
C57 C50 Ir2 122.6(5) .
C50 C51 C52 124.4(7) .
C50 C51 Ir2 71.4(4) .
C52 C51 Ir2 120.7(5) .
C51 C52 C53 112.9(6) .
C54A C53 C52 120.4(10) .
C54A C53 C54 39.1(9) .
C52 C53 C54 108.1(8) .
C55 C54 C53 116.2(12) .
C56 C55 C54 113.2(13) .
C53 C54A C55A 112.0(15) .
C54A C55A C56 115.2(14) .
C55 C56 C57 118.8(10) .
C55 C56 C55A 34.5(8) .
C57 C56 C55A 108.0(9) .
C50 C57 C56 111.9(6) .
C101 C100 C105 112.9(6) .
C101 C100 B1 120.1(6) .
C105 C100 B1 126.6(6) .
F1 C101 C100 119.8(7) .
F1 C101 C102 115.1(7) .
C100 C101 C102 125.2(7) .
F2 C102 C103 120.5(7) .
F2 C102 C101 120.8(7) .
C103 C102 C101 118.7(7) .
F3 C103 C104 120.8(7) .
F3 C103 C102 120.1(7) .
C104 C103 C102 119.1(7) .
F4 C104 C103 119.4(7) .
F4 C104 C105 120.4(7) .
C103 C104 C105 120.2(7) .
F5 C105 C104 114.5(7) .
F5 C105 C100 121.7(6) .
C104 C105 C100 123.8(7) .
C111 C110 C115 112.4(6) .
C111 C110 B1 126.7(6) .
C115 C110 B1 120.6(6) .
F11 C111 C112 116.4(6) .
F11 C111 C110 119.4(6) .
C112 C111 C110 124.2(7) .
F12 C112 C111 120.5(7) .
F12 C112 C113 118.6(7) .
C111 C112 C113 120.9(7) .
F13 C113 C112 120.7(7) .
F13 C113 C114 121.1(7) .
C112 C113 C114 118.2(7) .
F14 C114 C115 120.8(7) .
F14 C114 C113 120.1(7) .
C115 C114 C113 119.1(7) .
C114 C115 F15 115.8(6) .
C114 C115 C110 125.1(7) .
F15 C115 C110 119.0(6) .
C125 C120 C121 111.8(6) .
C125 C120 B1 121.6(6) .
C121 C120 B1 126.6(6) .
F21 C121 C122 114.7(7) .
F21 C121 C120 120.8(6) .
C122 C121 C120 124.5(7) .
F22 C122 C123 120.6(7) .
F22 C122 C121 119.7(8) .
C123 C122 C121 119.7(7) .
F23 C123 C122 120.2(8) .
F23 C123 C124 120.5(8) .
C122 C123 C124 119.3(7) .
F24 C124 C123 120.3(7) .
F24 C124 C125 120.9(7) .
C123 C124 C125 118.8(7) .
F25 C125 C124 115.2(7) .
F25 C125 C120 119.0(6) .
C124 C125 C120 125.8(7) .
C135 C130 C131 112.4(6) .
C135 C130 B1 121.7(6) .
C131 C130 B1 125.7(6) .
F31 C131 C132 114.8(6) .
F31 C131 C130 120.8(6) .
C132 C131 C130 124.4(7) .
F32 C132 C133 119.8(7) .
F32 C132 C131 120.4(7) .
C133 C132 C131 119.8(7) .
F33 C133 C132 120.8(7) .
F33 C133 C134 120.4(7) .
C132 C133 C134 118.7(7) .
F34 C134 C133 120.1(6) .
F34 C134 C135 120.2(7) .
C133 C134 C135 119.7(7) .
F35 C135 C134 115.3(6) .
F35 C135 C130 119.8(6) .
C134 C135 C130 124.9(7) .
C110 B1 C130 115.3(6) .
C110 B1 C120 102.6(5) .
C130 B1 C120 112.3(6) .
C110 B1 C100 114.3(6) .
C130 B1 C100 100.2(5) .
C120 B1 C100 112.7(6) .
C999 Cl2 Cl3A 38.9(10) .
C991 Cl3 C999 63.5(17) .
C991 Cl3 C990 111.3(20) .
C999 Cl3 C990 168.1(15) .
C999 Cl3A C991 54.9(14) .
C999 Cl3A Cl2 38.1(10) .
C991 Cl3A Cl2 75.8(11) .
Cl2 C999 Cl3A 103.0(16) .
Cl2 C999 C991 116.3(18) .
Cl3A C999 C991 74.8(16) .
Cl2 C999 Cl3 115.7(16) .
Cl3A C999 Cl3 114.6(17) .
C991 C999 Cl3 41.6(12) .
Cl4 C998 C990 136.2(34) 2_676
Cl5 C990 Cl3 154.3(16) .
Cl5 C990 C998 92.1(19) 2_676
Cl3 C990 C998 82.8(17) 2_676
Cl3 C991 C999 74.9(19) .
Cl3 C991 Cl3A 122.9(23) .
C999 C991 Cl3A 50.2(12) .

loop_
_geom_bond_atom_site_label_1
_geom_bond_atom_site_label_2
_geom_bond_distance
_geom_bond_site_symmetry_2
Ir1 N1 2.125(6) .
Ir1 C41 2.171(7) .
Ir1 C40 2.179(6) .
Ir1 N11 2.192(6) .
Ir1 Si1 2.262(2) .
Ir1 Cl1 2.637(2) .
Ir2 N31 2.122(6) .
Ir2 C51 2.166(7) .
Ir2 C50 2.176(7) .
Ir2 N21 2.193(6) .
Ir2 Si2 2.268(2) .
Ir2 Cl1 2.646(2) .
Si1 C1 1.861(7) .
Si1 C18 1.890(7) .
Si1 C8 1.898(7) .
Si2 C38 1.875(7) .
Si2 C11 1.879(7) .
Si2 C28 1.909(8) .
F1 C101 1.355(8) .
F2 C102 1.341(8) .
F3 C103 1.357(8) .
F4 C104 1.351(8) .
F5 C105 1.352(8) .
F11 C111 1.348(8) .
F12 C112 1.353(8) .
F13 C113 1.342(8) .
F14 C114 1.353(8) .
F15 C115 1.366(8) .
F21 C121 1.359(8) .
F22 C122 1.351(9) .
F23 C123 1.352(8) .
F24 C124 1.345(9) .
F25 C125 1.359(8) .
F31 C131 1.358(8) .
F32 C132 1.352(8) .
F33 C133 1.338(8) .
F34 C134 1.352(8) .
F35 C135 1.351(8) .
N1 C2 1.324(9) .
N1 C8A 1.406(9) .
N11 C12 1.319(9) .
N11 C18A 1.390(9) .
N21 C22 1.317(9) .
N21 C28A 1.379(9) .
N31 C32 1.330(9) .
N31 C38A 1.412(8) .
C2 C3 1.410(10) .
C3 C4 1.346(11) .
C4A C5 1.396(11) .
C4A C8A 1.423(10) .
C4A C4 1.424(10) .
C5 C6 1.372(11) .
C6 C7 1.410(11) .
C7 C8 1.380(10) .
C8 C8A 1.387(10) .
C12 C13 1.400(10) .
C13 C14 1.362(10) .
C14A C14 1.415(10) .
C14A C18A 1.428(9) .
C14A C15 1.429(11) .
C15 C16 1.366(11) .
C16 C17 1.405(11) .
C17 C18 1.370(10) .
C18A C18 1.418(10) .
C22 C23 1.392(10) .
C23 C24 1.353(10) .
C24 C24A 1.409(10) .
C24A C25 1.407(10) .
C24A C28A 1.417(10) .
C25 C26 1.362(11) .
C26 C27 1.409(10) .
C27 C28 1.349(10) .
C28 C28A 1.428(10) .
C32 C33 1.399(10) .
C33 C34 1.359(11) .
C34A C34 1.408(11) .
C34A C38A 1.417(10) .
C34A C35 1.418(11) .
C35 C36 1.351(12) .
C36 C37 1.407(11) .
C37 C38 1.390(10) .
C38 C38A 1.401(10) .
C40 C41 1.416(9) .
C40 C47 1.504(9) .
C41 C42 1.510(10) .
C42 C43 1.524(10) .
C43 C44 1.554(10) .
C44 C45 1.540(11) .
C45 C46 1.528(11) .
C46 C47 1.538(10) .
C50 C51 1.409(10) .
C50 C57 1.506(10) .
C51 C52 1.509(10) .
C52 C53 1.534(11) .
C53 C54A 1.40(2) .
C53 C54 1.72(2) .
C54 C55 1.51(2) .
C55 C56 1.42(2) .
C54A C55A 1.59(2) .
C55A C56 1.72(2) .
C56 C57 1.551(10) .
C100 C101 1.371(10) .
C100 C105 1.395(10) .
C100 B1 1.664(10) .
C101 C102 1.391(10) .
C102 C103 1.364(11) .
C103 C104 1.362(10) .
C104 C105 1.375(10) .
C110 C111 1.378(10) .
C110 C115 1.404(10) .
C110 B1 1.641(10) .
C111 C112 1.358(10) .
C112 C113 1.368(11) .
C113 C114 1.375(11) .
C114 C115 1.358(10) .
C120 C125 1.389(10) .
C120 C121 1.396(10) .
C120 B1 1.661(10) .
C121 C122 1.383(10) .
C122 C123 1.364(11) .
C123 C124 1.368(11) .
C124 C125 1.378(10) .
C130 C135 1.386(10) .
C130 C131 1.390(10) .
C130 B1 1.649(10) .
C131 C132 1.387(10) .
C132 C133 1.362(11) .
C133 C134 1.369(11) .
C134 C135 1.379(10) .
Cl2 C999 1.56(2) .
Cl2 Cl3A 2.46(2) .
Cl3 C991 1.25(3) .
Cl3 C999 1.82(3) .
Cl3 C990 1.95(3) .
Cl3A C999 1.59(3) .
Cl3A C991 1.99(3) .
C999 C991 1.69(3) .
Cl4 C998 1.38(5) .
Cl5 C990 1.70(3) .
C998 C990 1.98(5) 2_676
C990 C998 1.98(5) 2_676
